data_2220606
loop_
_publ_author_name
'Wu, De-Hong'
'Zhang, You-Hong'
'Li, Zhu-Feng'
'Li, Yong-Hua'

_publ_section_title
;
 4-Cyanobenzaldehyde thiosemicarbazone
;
_journal_coeditor_code RZ2264
_journal_issue 1
_journal_name_full 'Acta Crystallographica Section E'
_journal_page_first o107
_journal_paper_doi 10.1107/S1600536808041792
_journal_volume 65
_journal_year 2009
_chemical_formula_iupac 'C9 H8 N4 S'
_chemical_formula_moiety 'C9 H8 N4 S'
_chemical_formula_sum 'C9 H8 N4 S'
_chemical_formula_weight 204.26
_chemical_name_systematic
;
4-Cyanobenzaldehyde thiosemicarbazone
;
_space_group_IT_number 14
_symmetry_cell_setting monoclinic
_symmetry_space_group_name_Hall '-P 2ybc'
_symmetry_space_group_name_H-M 'P 1 21/c 1'
_atom_sites_solution_hydrogens geom
_atom_sites_solution_primary direct
_atom_sites_solution_secondary difmap
_audit_creation_method SHELXL-97
_cell_angle_alpha 90.00
_cell_angle_beta 92.20(3)
_cell_angle_gamma 90.00
_cell_formula_units_Z 4
_cell_length_a 12.284(6)
_cell_length_b 8.209(4)
_cell_length_c 10.058(3)
_cell_measurement_reflns_used 1740
_cell_measurement_temperature 291(2)
_cell_measurement_theta_max 27.4642
_cell_measurement_theta_min 2.4811
_cell_volume 1013.5(8)
_computing_cell_refinement 'CrystalClear (Rigaku, 2005)'
_computing_data_collection 'CrystalClear (Rigaku, 2005)'
_computing_data_reduction 'CrystalClear (Rigaku, 2005)'
_computing_molecular_graphics 'SHELXTL (Sheldrick, 2008)'
_computing_publication_material 'SHELXTL (Sheldrick, 2008)'
_computing_structure_refinement 'SHELXL97 (Sheldrick, 2008)'
_computing_structure_solution 'SHELXS97 (Sheldrick, 2008)'
_diffrn_ambient_temperature 291(2)
_diffrn_detector_area_resol_mean 13.6612
_diffrn_measured_fraction_theta_full 0.994
_diffrn_measured_fraction_theta_max 0.994
_diffrn_measurement_device_type 'Rigaku Mercury2'
_diffrn_measurement_method CCD_Profile_fitting
_diffrn_radiation_monochromator graphite
_diffrn_radiation_source 'fine-focus sealed tube'
_diffrn_radiation_type MoK\a
_diffrn_radiation_wavelength 0.71073
_diffrn_reflns_av_R_equivalents 0.0545
_diffrn_reflns_av_sigmaI/netI 0.0472
_diffrn_reflns_limit_h_max 15
_diffrn_reflns_limit_h_min -15
_diffrn_reflns_limit_k_max 10
_diffrn_reflns_limit_k_min -10
_diffrn_reflns_limit_l_max 13
_diffrn_reflns_limit_l_min -12
_diffrn_reflns_number 10019
_diffrn_reflns_theta_full 27.50
_diffrn_reflns_theta_max 27.50
_diffrn_reflns_theta_min 2.99
_diffrn_standards_number 0
_exptl_absorpt_coefficient_mu 0.284
_exptl_absorpt_correction_T_max 0.96
_exptl_absorpt_correction_T_min 0.94
_exptl_absorpt_correction_type multi-scan
_exptl_absorpt_process_details '(CrystalClear; Rigaku, 2005)'
_exptl_crystal_colour colourless
_exptl_crystal_density_diffrn 1.339
_exptl_crystal_density_method 'not measured'
_exptl_crystal_description block
_exptl_crystal_F_000 424
_exptl_crystal_size_max 0.25
_exptl_crystal_size_mid 0.17
_exptl_crystal_size_min 0.15
_refine_diff_density_max 0.174
_refine_diff_density_min -0.189
_refine_ls_extinction_method none
_refine_ls_goodness_of_fit_ref 1.007
_refine_ls_hydrogen_treatment constr
_refine_ls_matrix_type full
_refine_ls_number_parameters 127
_refine_ls_number_reflns 2309
_refine_ls_number_restraints 0
_refine_ls_restrained_S_all 1.007
_refine_ls_R_factor_all 0.0892
_refine_ls_R_factor_gt 0.0549
_refine_ls_shift/su_max 0.000
_refine_ls_shift/su_mean 0.000
_refine_ls_structure_factor_coef Fsqd
_refine_ls_weighting_details 'calc w=1/[\s^2^(Fo^2^)+(0.0258P)^2^+0.6908P] where P=(Fo^2^+2Fc^2^)/3'
_refine_ls_weighting_scheme calc
_refine_ls_wR_factor_gt 0.0954
_refine_ls_wR_factor_ref 0.1094
_reflns_number_gt 1596
_reflns_number_total 2309
_reflns_threshold_expression I>2\s(I)
_cod_data_source_file rz2264.cif
_cod_data_source_block I
_cod_original_sg_symbol_H-M 'P 21/c'
_cod_database_code 2220606
_cod_database_fobs_code 2220606

loop_
_symmetry_equiv_pos_as_xyz
'x, y, z'
'-x, y+1/2, -z+1/2'
'-x, -y, -z'
'x, -y-1/2, z-1/2'

loop_
_atom_site_type_symbol
_atom_site_label
_atom_site_fract_x
_atom_site_fract_y
_atom_site_fract_z
_atom_site_U_iso_or_equiv
_atom_site_adp_type
_atom_site_calc_flag
_atom_site_refinement_flags
_atom_site_occupancy
_atom_site_disorder_assembly
_atom_site_disorder_group
C C1 0.07786(19) 0.5792(3) 0.6753(2) 0.0446(6) Uani d . 1 . .
C C2 0.18757(19) 0.2982(3) 0.4587(2) 0.0454(6) Uani d . 1 . .
H H2 0.1575 0.2048 0.4946 0.054 Uiso calc R 1 . .
C C3 0.26310(18) 0.2841(3) 0.3506(2) 0.0426(6) Uani d . 1 . .
C C4 0.30116(19) 0.1304(3) 0.3163(2) 0.0482(6) Uani d . 1 . .
H H4 0.2748 0.0384 0.3583 0.058 Uiso calc R 1 . .
C C5 0.3781(2) 0.1135(3) 0.2198(2) 0.0532(7) Uani d . 1 . .
H H5 0.4029 0.0108 0.1964 0.064 Uiso calc R 1 . .
C C6 0.4175(2) 0.2517(3) 0.1588(2) 0.0509(6) Uani d . 1 . .
C C7 0.3777(2) 0.4058(3) 0.1891(2) 0.0541(7) Uani d . 1 . .
H H7 0.4028 0.4973 0.1452 0.065 Uiso calc R 1 . .
C C8 0.3008(2) 0.4214(3) 0.2846(2) 0.0500(6) Uani d . 1 . .
H H8 0.2740 0.5239 0.3052 0.060 Uiso calc R 1 . .
C C9 0.5021(2) 0.2377(4) 0.0632(3) 0.0616(7) Uani d . 1 . .
N N1 0.1138(2) 0.7144(3) 0.6221(2) 0.0717(8) Uani d . 1 . .
H H1A 0.1485 0.7106 0.5496 0.086 Uiso calc R 1 . .
H H1B 0.1026 0.8065 0.6600 0.086 Uiso calc R 1 . .
N N2 0.09749(15) 0.4384(2) 0.61235(17) 0.0436(5) Uani d . 1 . .
H H2A 0.0694 0.3490 0.6396 0.052 Uiso calc R 1 . .
N N3 0.16254(15) 0.4379(2) 0.50426(18) 0.0441(5) Uani d . 1 . .
N N4 0.5709(2) 0.2293(3) -0.0102(3) 0.0853(9) Uani d . 1 . .
S S1 0.01195(6) 0.57476(8) 0.81966(6) 0.0544(2) Uani d . 1 . .

loop_
_atom_site_aniso_label
_atom_site_aniso_U_11
_atom_site_aniso_U_22
_atom_site_aniso_U_33
_atom_site_aniso_U_12
_atom_site_aniso_U_13
_atom_site_aniso_U_23
C1 0.0526(14) 0.0390(12) 0.0423(12) 0.0019(12) 0.0033(11) 0.0001(11)
C2 0.0475(14) 0.0477(14) 0.0414(13) -0.0021(12) 0.0063(11) -0.0010(11)
C3 0.0399(13) 0.0479(14) 0.0402(12) -0.0015(11) 0.0030(10) -0.0042(10)
C4 0.0505(14) 0.0477(14) 0.0467(13) -0.0025(12) 0.0053(12) -0.0032(11)
C5 0.0533(15) 0.0568(17) 0.0498(14) 0.0051(13) 0.0050(12) -0.0093(12)
C6 0.0463(14) 0.0659(17) 0.0406(13) 0.0036(14) 0.0050(11) -0.0039(13)
C7 0.0540(15) 0.0593(17) 0.0496(14) -0.0012(14) 0.0094(12) 0.0056(13)
C8 0.0533(15) 0.0469(14) 0.0500(14) 0.0026(13) 0.0072(11) -0.0046(12)
C9 0.0626(17) 0.0696(19) 0.0535(15) 0.0057(15) 0.0115(14) 0.0018(14)
N1 0.112(2) 0.0411(13) 0.0645(15) -0.0058(13) 0.0407(14) -0.0043(11)
N2 0.0546(12) 0.0375(11) 0.0396(10) 0.0007(10) 0.0111(9) -0.0008(9)
N3 0.0492(11) 0.0464(12) 0.0372(10) 0.0016(10) 0.0068(8) -0.0027(9)
N4 0.088(2) 0.091(2) 0.0797(18) 0.0167(17) 0.0398(16) 0.0100(16)
S1 0.0765(5) 0.0431(3) 0.0448(3) 0.0083(4) 0.0184(3) 0.0010(3)

loop_
_atom_type_symbol
_atom_type_description
_atom_type_scat_dispersion_real
_atom_type_scat_dispersion_imag
_atom_type_scat_source
C C 0.0033 0.0016 'International Tables Vol C Tables 4.2.6.8 and 6.1.1.4'
H H 0.0000 0.0000 'International Tables Vol C Tables 4.2.6.8 and 6.1.1.4'
N N 0.0061 0.0033 'International Tables Vol C Tables 4.2.6.8 and 6.1.1.4'
S S 0.1246 0.1234 'International Tables Vol C Tables 4.2.6.8 and 6.1.1.4'

loop_
_geom_angle_atom_site_label_1
_geom_angle_atom_site_label_2
_geom_angle_atom_site_label_3
_geom_angle_site_symmetry_1
_geom_angle_site_symmetry_3
_geom_angle
_geom_angle_publ_flag
N1 C1 N2 . . 117.7(2) ?
N1 C1 S1 . . 123.15(19) ?
N2 C1 S1 . . 119.15(18) ?
N3 C2 C3 . . 120.5(2) ?
N3 C2 H2 . . 119.8 ?
C3 C2 H2 . . 119.8 ?
C4 C3 C8 . . 119.5(2) ?
C4 C3 C2 . . 119.0(2) ?
C8 C3 C2 . . 121.4(2) ?
C5 C4 C3 . . 120.5(2) ?
C5 C4 H4 . . 119.7 ?
C3 C4 H4 . . 119.7 ?
C6 C5 C4 . . 119.1(2) ?
C6 C5 H5 . . 120.4 ?
C4 C5 H5 . . 120.4 ?
C5 C6 C7 . . 121.0(2) ?
C5 C6 C9 . . 120.1(3) ?
C7 C6 C9 . . 118.9(2) ?
C8 C7 C6 . . 119.4(2) ?
C8 C7 H7 . . 120.3 ?
C6 C7 H7 . . 120.3 ?
C7 C8 C3 . . 120.4(2) ?
C7 C8 H8 . . 119.8 ?
C3 C8 H8 . . 119.8 ?
N4 C9 C6 . . 178.1(3) ?
C1 N1 H1A . . 120.0 ?
C1 N1 H1B . . 120.0 ?
H1A N1 H1B . . 120.0 ?
C1 N2 N3 . . 119.73(19) ?
C1 N2 H2A . . 120.1 ?
N3 N2 H2A . . 120.1 ?
C2 N3 N2 . . 116.2(2) ?

loop_
_geom_bond_atom_site_label_1
_geom_bond_atom_site_label_2
_geom_bond_site_symmetry_2
_geom_bond_distance
_geom_bond_publ_flag
C1 N1 . 1.316(3) ?
C1 N2 . 1.344(3) ?
C1 S1 . 1.689(2) ?
C2 N3 . 1.277(3) ?
C2 C3 . 1.461(3) ?
C2 H2 . 0.9300 ?
C3 C4 . 1.394(3) ?
C3 C8 . 1.396(3) ?
C4 C5 . 1.387(3) ?
C4 H4 . 0.9300 ?
C5 C6 . 1.385(4) ?
C5 H5 . 0.9300 ?
C6 C7 . 1.394(4) ?
C6 C9 . 1.447(3) ?
C7 C8 . 1.378(3) ?
C7 H7 . 0.9300 ?
C8 H8 . 0.9300 ?
C9 N4 . 1.146(3) ?
N1 H1A . 0.8600 ?
N1 H1B . 0.8600 ?
N2 N3 . 1.374(2) ?
N2 H2A . 0.8600 ?

loop_
_geom_hbond_atom_site_label_D
_geom_hbond_atom_site_label_H
_geom_hbond_atom_site_label_A
_geom_hbond_site_symmetry_A
_geom_hbond_distance_DH
_geom_hbond_distance_HA
_geom_hbond_distance_DA
_geom_hbond_angle_DHA
N2 H2A S1 2_546 0.86 2.50 3.355(2) 170.7
N1 H1B S1 2_556 0.86 2.63 3.399(3) 150.2

loop_
_cod_related_entry_id
_cod_related_entry_database
_cod_related_entry_code
1 ChemSpider 7839046
